data_1515266
loop_
_publ_author_name
'Armstrong, David R.'
'Kennedy, Alan R.'
'Mulvey, Robert E.'
'Parkinson, John A.'
'Robertson, Stuart D.'

_publ_section_title
;
 Opening the black box of mixed-metal TMP metallating reagents: direct
 cadmation or lithium--cadmium transmetallation?
;
_journal_issue 9
_journal_name_full 'Chemical Science'
_journal_page_first 2700
_journal_paper_doi 10.1039/c2sc20392h
_journal_volume 3
_journal_year 2012
_chemical_formula_moiety 'C18 H36 Cd N2'
_chemical_formula_sum 'C18 H36 Cd N2'
_chemical_formula_weight 392.89
_chemical_name_systematic
;
?
;
_space_group_IT_number 14
_symmetry_cell_setting monoclinic
_symmetry_space_group_name_Hall '-P 2yn'
_symmetry_space_group_name_H-M 'P 1 21/n 1'
_atom_sites_solution_hydrogens geom
_atom_sites_solution_primary direct
_atom_sites_solution_secondary difmap
_audit_creation_method SHELXL-97
_cell_angle_alpha 90.00
_cell_angle_beta 112.201(4)
_cell_angle_gamma 90.00
_cell_formula_units_Z 4
_cell_length_a 11.8651(4)
_cell_length_b 11.5596(3)
_cell_length_c 15.5090(6)
_cell_measurement_reflns_used 5407
_cell_measurement_temperature 123(2)
_cell_measurement_theta_max 29.3247
_cell_measurement_theta_min 3.2409
_cell_volume 1969.45(13)
_computing_cell_refinement
;
CrysAlisPro, Oxford Diffraction Ltd.,
Version 1.171.34.40 (release 27-08-2010 CrysAlis171 .NET)
(compiled Aug 27 2010,11:50:40)
;
_computing_data_collection
;
CrysAlisPro, Oxford Diffraction Ltd.,
Version 1.171.34.40 (release 27-08-2010 CrysAlis171 .NET)
(compiled Aug 27 2010,11:50:40)
;
_computing_data_reduction
;
CrysAlisPro, Oxford Diffraction Ltd.,
Version 1.171.34.40 (release 27-08-2010 CrysAlis171 .NET)
(compiled Aug 27 2010,11:50:40)
;
_computing_structure_refinement 'SHELXL-97 (Sheldrick, 1997)'
_computing_structure_solution 'SHELXS-97 (Sheldrick, 1990)'
_diffrn_ambient_temperature 123(2)
_diffrn_measured_fraction_theta_full 0.999
_diffrn_measured_fraction_theta_max 0.890
_diffrn_measurement_device_type 'Xcalibur, Eos'
_diffrn_radiation_monochromator graphite
_diffrn_radiation_source 'fine-focus sealed tube'
_diffrn_radiation_type MoK\a
_diffrn_radiation_wavelength 0.71073
_diffrn_reflns_av_R_equivalents 0.0255
_diffrn_reflns_av_sigmaI/netI 0.0392
_diffrn_reflns_limit_h_max 16
_diffrn_reflns_limit_h_min -16
_diffrn_reflns_limit_k_max 15
_diffrn_reflns_limit_k_min -15
_diffrn_reflns_limit_l_max 21
_diffrn_reflns_limit_l_min -20
_diffrn_reflns_number 11745
_diffrn_reflns_theta_full 27.00
_diffrn_reflns_theta_max 29.39
_diffrn_reflns_theta_min 3.25
_exptl_absorpt_coefficient_mu 1.107
_exptl_absorpt_correction_T_max 1.00000
_exptl_absorpt_correction_T_min 0.71999
_exptl_absorpt_correction_type multi-scan
_exptl_absorpt_process_details
;
CrysAlisPro, Oxford Diffraction Ltd.,
Version 1.171.34.40 (release 27-08-2010 CrysAlis171 .NET)
(compiled Aug 27 2010,11:50:40)
Empirical absorption correction using spherical harmonics,
implemented in SCALE3 ABSPACK scaling algorithm.
;
_exptl_crystal_colour yellow
_exptl_crystal_density_diffrn 1.325
_exptl_crystal_density_method 'not measured'
_exptl_crystal_description plate
_exptl_crystal_F_000 824
_exptl_crystal_size_max 0.20
_exptl_crystal_size_mid 0.20
_exptl_crystal_size_min 0.06
_refine_diff_density_max 0.365
_refine_diff_density_min -0.483
_refine_diff_density_rms 0.074
_refine_ls_extinction_method none
_refine_ls_goodness_of_fit_ref 1.050
_refine_ls_hydrogen_treatment constr
_refine_ls_matrix_type full
_refine_ls_number_parameters 198
_refine_ls_number_reflns 4834
_refine_ls_number_restraints 0
_refine_ls_restrained_S_all 1.050
_refine_ls_R_factor_all 0.0420
_refine_ls_R_factor_gt 0.0284
_refine_ls_shift/su_max 0.001
_refine_ls_shift/su_mean 0.000
_refine_ls_structure_factor_coef Fsqd
_refine_ls_weighting_details 'calc w=1/[\s^2^(Fo^2^)+(0.0175P)^2^+0.1559P] where P=(Fo^2^+2Fc^2^)/3'
_refine_ls_weighting_scheme calc
_refine_ls_wR_factor_gt 0.0512
_refine_ls_wR_factor_ref 0.0555
_reflns_number_gt 3850
_reflns_number_total 4834
_reflns_threshold_expression >2sigma(I)
_cod_data_source_file c2sc20392h.txt
_cod_data_source_block sdr1111
_cod_original_sg_symbol_H-M 'P 21/n'
_cod_database_code 1515266

loop_
_symmetry_equiv_pos_as_xyz
'x, y, z'
'-x+1/2, y+1/2, -z+1/2'
'-x, -y, -z'
'x-1/2, -y-1/2, z-1/2'

loop_
_atom_site_label
_atom_site_type_symbol
_atom_site_fract_x
_atom_site_fract_y
_atom_site_fract_z
_atom_site_U_iso_or_equiv
_atom_site_adp_type
_atom_site_occupancy
_atom_site_symmetry_multiplicity
_atom_site_calc_flag
_atom_site_refinement_flags
Cd1 Cd 0.443741(12) 0.743931(12) 0.099071(10) 0.01798(5) Uani 1 1 d .
N1 N 0.29525(13) 0.67644(14) 0.11497(12) 0.0165(4) Uani 1 1 d .
C1 C 0.17622(17) 0.71994(17) 0.05056(15) 0.0192(4) Uani 1 1 d .
C2 C 0.07531(18) 0.6365(2) 0.04984(17) 0.0281(5) Uani 1 1 d .
H2A H -0.0048 0.6712 0.0130 0.034 Uiso 1 1 calc R
H2B H 0.0827 0.5637 0.0188 0.034 Uiso 1 1 calc R
C3 C 0.08006(19) 0.6088(2) 0.14708(18) 0.0327(6) Uani 1 1 d .
H3A H 0.0158 0.5521 0.1432 0.039 Uiso 1 1 calc R
H3B H 0.0658 0.6799 0.1770 0.039 Uiso 1 1 calc R
C4 C 0.20504(19) 0.55876(19) 0.20477(17) 0.0284(5) Uani 1 1 d .
H4A H 0.2151 0.4840 0.1773 0.034 Uiso 1 1 calc R
H4B H 0.2094 0.5435 0.2688 0.034 Uiso 1 1 calc R
C5 C 0.30972(17) 0.64007(17) 0.20942(15) 0.0189(4) Uani 1 1 d .
C6 C 0.14632(19) 0.84437(18) 0.07119(17) 0.0276(5) Uani 1 1 d .
H6A H 0.1336 0.8455 0.1301 0.041 Uiso 1 1 calc R
H6B H 0.0722 0.8709 0.0207 0.041 Uiso 1 1 calc R
H6C H 0.2141 0.8957 0.0759 0.041 Uiso 1 1 calc R
C7 C 0.18007(19) 0.71963(19) -0.04698(16) 0.0282(5) Uani 1 1 d .
H7A H 0.2398 0.7766 -0.0497 0.042 Uiso 1 1 calc R
H7B H 0.0995 0.7396 -0.0930 0.042 Uiso 1 1 calc R
H7C H 0.2034 0.6425 -0.0607 0.042 Uiso 1 1 calc R
C8 C 0.42874(18) 0.57168(19) 0.25005(16) 0.0264(5) Uani 1 1 d .
H8A H 0.4974 0.6227 0.2566 0.040 Uiso 1 1 calc R
H8B H 0.4270 0.5075 0.2083 0.040 Uiso 1 1 calc R
H8C H 0.4380 0.5411 0.3113 0.040 Uiso 1 1 calc R
C9 C 0.3190(2) 0.74002(18) 0.27737(15) 0.0269(5) Uani 1 1 d .
H9A H 0.2396 0.7777 0.2600 0.040 Uiso 1 1 calc R
H9B H 0.3792 0.7964 0.2745 0.040 Uiso 1 1 calc R
H9C H 0.3443 0.7095 0.3409 0.040 Uiso 1 1 calc R
N2 N 0.58777(14) 0.80583(15) 0.07363(12) 0.0183(4) Uani 1 1 d .
C10 C 0.64031(19) 0.72600(19) 0.02459(16) 0.0258(5) Uani 1 1 d .
C11 C 0.7190(2) 0.7940(2) -0.01648(19) 0.0402(7) Uani 1 1 d .
H11A H 0.7629 0.7389 -0.0415 0.048 Uiso 1 1 calc R
H11B H 0.6654 0.8417 -0.0690 0.048 Uiso 1 1 calc R
C12 C 0.8100(2) 0.8714(2) 0.0537(2) 0.0486(8) Uani 1 1 d .
H12A H 0.8560 0.9159 0.0232 0.058 Uiso 1 1 calc R
H12B H 0.8685 0.8240 0.1038 0.058 Uiso 1 1 calc R
C13 C 0.7440(2) 0.9539(2) 0.0947(2) 0.0392(7) Uani 1 1 d .
H13A H 0.6906 1.0052 0.0448 0.047 Uiso 1 1 calc R
H13B H 0.8045 1.0031 0.1421 0.047 Uiso 1 1 calc R
C14 C 0.66646(18) 0.88981(19) 0.14004(16) 0.0262(5) Uani 1 1 d .
C15 C 0.5330(2) 0.6748(3) -0.05676(18) 0.0462(7) Uani 1 1 d .
H15A H 0.4828 0.7376 -0.0945 0.069 Uiso 1 1 calc R
H15B H 0.4837 0.6267 -0.0324 0.069 Uiso 1 1 calc R
H15C H 0.5639 0.6273 -0.0954 0.069 Uiso 1 1 calc R
C16 C 0.7133(2) 0.6245(2) 0.0834(2) 0.0390(7) Uani 1 1 d .
H16A H 0.7891 0.6536 0.1305 0.058 Uiso 1 1 calc R
H16B H 0.7323 0.5691 0.0429 0.058 Uiso 1 1 calc R
H16C H 0.6650 0.5860 0.1141 0.058 Uiso 1 1 calc R
C17 C 0.5836(2) 0.9789(2) 0.15909(19) 0.0393(6) Uani 1 1 d .
H17A H 0.5359 0.9413 0.1907 0.059 Uiso 1 1 calc R
H17B H 0.5286 1.0121 0.1000 0.059 Uiso 1 1 calc R
H17C H 0.6334 1.0405 0.1988 0.059 Uiso 1 1 calc R
C18 C 0.7496(2) 0.8383(2) 0.23417(18) 0.0451(7) Uani 1 1 d .
H18A H 0.8092 0.7865 0.2246 0.068 Uiso 1 1 calc R
H18B H 0.7002 0.7946 0.2613 0.068 Uiso 1 1 calc R
H18C H 0.7922 0.9009 0.2765 0.068 Uiso 1 1 calc R

loop_
_atom_site_aniso_label
_atom_site_aniso_U_11
_atom_site_aniso_U_22
_atom_site_aniso_U_33
_atom_site_aniso_U_23
_atom_site_aniso_U_13
_atom_site_aniso_U_12
Cd1 0.01443(8) 0.02130(8) 0.01963(8) -0.00085(7) 0.00807(6) -0.00208(7)
N1 0.0130(8) 0.0174(8) 0.0188(9) 0.0016(7) 0.0057(7) 0.0002(7)
C1 0.0152(10) 0.0184(10) 0.0228(11) 0.0023(9) 0.0058(8) -0.0014(8)
C2 0.0172(11) 0.0303(12) 0.0330(14) 0.0030(11) 0.0055(10) -0.0059(10)
C3 0.0204(11) 0.0364(14) 0.0439(16) 0.0077(12) 0.0152(11) -0.0094(10)
C4 0.0326(12) 0.0248(12) 0.0319(14) 0.0091(10) 0.0168(11) -0.0021(10)
C5 0.0188(10) 0.0174(10) 0.0220(11) 0.0030(9) 0.0095(9) 0.0024(9)
C6 0.0237(11) 0.0226(11) 0.0373(14) 0.0064(11) 0.0125(10) 0.0063(10)
C7 0.0243(11) 0.0317(13) 0.0239(12) 0.0047(10) 0.0038(9) -0.0021(10)
C8 0.0270(12) 0.0283(12) 0.0244(12) 0.0054(10) 0.0103(10) 0.0065(10)
C9 0.0292(11) 0.0298(12) 0.0235(12) -0.0013(11) 0.0120(10) 0.0024(10)
N2 0.0145(8) 0.0232(9) 0.0192(9) -0.0032(8) 0.0087(7) -0.0034(7)
C10 0.0261(11) 0.0287(12) 0.0274(12) -0.0004(10) 0.0155(10) 0.0029(10)
C11 0.0404(14) 0.0495(16) 0.0466(17) 0.0210(14) 0.0344(14) 0.0174(13)
C12 0.0263(13) 0.0487(17) 0.082(2) 0.0330(17) 0.0325(15) 0.0076(13)
C13 0.0195(12) 0.0299(13) 0.0607(19) 0.0146(13) 0.0066(12) -0.0065(10)
C14 0.0199(11) 0.0254(12) 0.0276(13) -0.0015(10) 0.0026(10) -0.0066(9)
C15 0.0515(16) 0.0543(18) 0.0345(16) -0.0216(14) 0.0180(13) 0.0025(14)
C16 0.0408(15) 0.0279(13) 0.0557(19) 0.0064(13) 0.0267(14) 0.0087(12)
C17 0.0370(14) 0.0335(14) 0.0437(17) -0.0200(13) 0.0112(12) -0.0075(12)
C18 0.0445(15) 0.0457(16) 0.0284(15) -0.0021(13) -0.0052(12) -0.0071(13)

loop_
_atom_type_symbol
_atom_type_description
_atom_type_scat_dispersion_real
_atom_type_scat_dispersion_imag
_atom_type_scat_source
C C 0.0033 0.0016 'International Tables Vol C Tables 4.2.6.8 and 6.1.1.4'
H H 0.0000 0.0000 'International Tables Vol C Tables 4.2.6.8 and 6.1.1.4'
N N 0.0061 0.0033 'International Tables Vol C Tables 4.2.6.8 and 6.1.1.4'
Cd Cd -0.8075 1.2024 'International Tables Vol C Tables 4.2.6.8 and 6.1.1.4'

loop_
_geom_angle_atom_site_label_1
_geom_angle_atom_site_label_2
_geom_angle_atom_site_label_3
_geom_angle
N2 Cd1 N1 175.71(7)
C5 N1 C1 119.55(15)
C5 N1 Cd1 116.87(12)
C1 N1 Cd1 116.12(12)
N1 C1 C7 106.84(16)
N1 C1 C2 109.60(17)
C7 C1 C2 107.82(18)
N1 C1 C6 114.41(17)
C7 C1 C6 107.57(17)
C2 C1 C6 110.33(17)
C3 C2 C1 112.87(19)
C3 C2 H2A 109.0
C1 C2 H2A 109.0
C3 C2 H2B 109.0
C1 C2 H2B 109.0
H2A C2 H2B 107.8
C2 C3 C4 108.94(18)
C2 C3 H3A 109.9
C4 C3 H3A 109.9
C2 C3 H3B 109.9
C4 C3 H3B 109.9
H3A C3 H3B 108.3
C3 C4 C5 112.62(18)
C3 C4 H4A 109.1
C5 C4 H4A 109.1
C3 C4 H4B 109.1
C5 C4 H4B 109.1
H4A C4 H4B 107.8
N1 C5 C8 107.46(16)
N1 C5 C4 109.88(17)
C8 C5 C4 107.87(17)
N1 C5 C9 114.74(17)
C8 C5 C9 106.81(17)
C4 C5 C9 109.80(18)
C1 C6 H6A 109.5
C1 C6 H6B 109.5
H6A C6 H6B 109.5
C1 C6 H6C 109.5
H6A C6 H6C 109.5
H6B C6 H6C 109.5
C1 C7 H7A 109.5
C1 C7 H7B 109.5
H7A C7 H7B 109.5
C1 C7 H7C 109.5
H7A C7 H7C 109.5
H7B C7 H7C 109.5
C5 C8 H8A 109.5
C5 C8 H8B 109.5
H8A C8 H8B 109.5
C5 C8 H8C 109.5
H8A C8 H8C 109.5
H8B C8 H8C 109.5
C5 C9 H9A 109.5
C5 C9 H9B 109.5
H9A C9 H9B 109.5
C5 C9 H9C 109.5
H9A C9 H9C 109.5
H9B C9 H9C 109.5
C14 N2 C10 119.70(16)
C14 N2 Cd1 117.24(13)
C10 N2 Cd1 115.57(13)
N2 C10 C11 109.63(18)
N2 C10 C15 106.54(17)
C11 C10 C15 107.7(2)
N2 C10 C16 115.15(19)
C11 C10 C16 110.10(18)
C15 C10 C16 107.4(2)
C12 C11 C10 112.9(2)
C12 C11 H11A 109.0
C10 C11 H11A 109.0
C12 C11 H11B 109.0
C10 C11 H11B 109.0
H11A C11 H11B 107.8
C11 C12 C13 109.52(19)
C11 C12 H12A 109.8
C13 C12 H12A 109.8
C11 C12 H12B 109.8
C13 C12 H12B 109.8
H12A C12 H12B 108.2
C12 C13 C14 112.34(19)
C12 C13 H13A 109.1
C14 C13 H13A 109.1
C12 C13 H13B 109.1
C14 C13 H13B 109.1
H13A C13 H13B 107.9
N2 C14 C17 107.28(16)
N2 C14 C18 114.82(19)
C17 C14 C18 107.8(2)
N2 C14 C13 109.21(19)
C17 C14 C13 107.61(19)
C18 C14 C13 109.85(19)
C10 C15 H15A 109.5
C10 C15 H15B 109.5
H15A C15 H15B 109.5
C10 C15 H15C 109.5
H15A C15 H15C 109.5
H15B C15 H15C 109.5
C10 C16 H16A 109.5
C10 C16 H16B 109.5
H16A C16 H16B 109.5
C10 C16 H16C 109.5
H16A C16 H16C 109.5
H16B C16 H16C 109.5
C14 C17 H17A 109.5
C14 C17 H17B 109.5
H17A C17 H17B 109.5
C14 C17 H17C 109.5
H17A C17 H17C 109.5
H17B C17 H17C 109.5
C14 C18 H18A 109.5
C14 C18 H18B 109.5
H18A C18 H18B 109.5
C14 C18 H18C 109.5
H18A C18 H18C 109.5
H18B C18 H18C 109.5

loop_
_geom_bond_atom_site_label_1
_geom_bond_atom_site_label_2
_geom_bond_distance
Cd1 N2 2.0243(15)
Cd1 N1 2.0253(15)
N1 C5 1.470(3)
N1 C1 1.476(2)
C1 C7 1.531(3)
C1 C2 1.534(3)
C1 C6 1.544(3)
C2 C3 1.522(3)
C2 H2A 0.9900
C2 H2B 0.9900
C3 C4 1.527(3)
C3 H3A 0.9900
C3 H3B 0.9900
C4 C5 1.537(3)
C4 H4A 0.9900
C4 H4B 0.9900
C5 C8 1.531(3)
C5 C9 1.539(3)
C6 H6A 0.9800
C6 H6B 0.9800
C6 H6C 0.9800
C7 H7A 0.9800
C7 H7B 0.9800
C7 H7C 0.9800
C8 H8A 0.9800
C8 H8B 0.9800
C8 H8C 0.9800
C9 H9A 0.9800
C9 H9B 0.9800
C9 H9C 0.9800
N2 C14 1.466(3)
N2 C10 1.475(3)
C10 C11 1.531(3)
C10 C15 1.533(3)
C10 C16 1.537(3)
C11 C12 1.504(4)
C11 H11A 0.9900
C11 H11B 0.9900
C12 C13 1.518(4)
C12 H12A 0.9900
C12 H12B 0.9900
C13 C14 1.543(3)
C13 H13A 0.9900
C13 H13B 0.9900
C14 C17 1.527(3)
C14 C18 1.540(3)
C15 H15A 0.9800
C15 H15B 0.9800
C15 H15C 0.9800
C16 H16A 0.9800
C16 H16B 0.9800
C16 H16C 0.9800
C17 H17A 0.9800
C17 H17B 0.9800
C17 H17C 0.9800
C18 H18A 0.9800
C18 H18B 0.9800
C18 H18C 0.9800

loop_
_geom_torsion_atom_site_label_1
_geom_torsion_atom_site_label_2
_geom_torsion_atom_site_label_3
_geom_torsion_atom_site_label_4
_geom_torsion
C5 N1 C1 C7 -165.26(17)
Cd1 N1 C1 C7 45.79(19)
C5 N1 C1 C2 -48.7(2)
Cd1 N1 C1 C2 162.35(14)
C5 N1 C1 C6 75.8(2)
Cd1 N1 C1 C6 -73.15(19)
N1 C1 C2 C3 51.5(2)
C7 C1 C2 C3 167.44(19)
C6 C1 C2 C3 -75.3(2)
C1 C2 C3 C4 -57.0(3)
C2 C3 C4 C5 56.6(3)
C1 N1 C5 C8 165.75(16)
Cd1 N1 C5 C8 -45.52(19)
C1 N1 C5 C4 48.6(2)
Cd1 N1 C5 C4 -162.64(13)
C1 N1 C5 C9 -75.6(2)
Cd1 N1 C5 C9 73.08(19)
C3 C4 C5 N1 -51.1(2)
C3 C4 C5 C8 -167.99(19)
C3 C4 C5 C9 76.0(2)
C14 N2 C10 C11 -48.6(3)
Cd1 N2 C10 C11 162.40(15)
C14 N2 C10 C15 -164.8(2)
Cd1 N2 C10 C15 46.2(2)
C14 N2 C10 C16 76.2(2)
Cd1 N2 C10 C16 -72.8(2)
N2 C10 C11 C12 50.9(3)
C15 C10 C11 C12 166.4(2)
C16 C10 C11 C12 -76.8(3)
C10 C11 C12 C13 -57.0(3)
C11 C12 C13 C14 57.2(3)
C10 N2 C14 C17 165.30(19)
Cd1 N2 C14 C17 -46.2(2)
C10 N2 C14 C18 -74.9(3)
Cd1 N2 C14 C18 73.6(2)
C10 N2 C14 C13 49.0(2)
Cd1 N2 C14 C13 -162.56(14)
C12 C13 C14 N2 -51.5(3)
C12 C13 C14 C17 -167.7(2)
C12 C13 C14 C18 75.2(3)
